data_4077123
loop_
_publ_author_name
'Mohammad, Hani A. Y.'
'Grimm, Jost C.'
'Eichele, Klaus'
'Mack, Hans-Georg'
'Speiser, Bernd'
'Novak, Filip'
'Quintanilla, M. Gloria'
'Kaska, William C.'
'Mayer, Hermann A.'

_publ_section_title
;
 C&#x2212;H Oxidative Addition with a (PCP)Ir(III)-Pincer Complex
;
_journal_issue 26
_journal_name_full Organometallics
_journal_page_first 5775
_journal_paper_doi 10.1021/om020621w
_journal_volume 21
_journal_year 2002
_chemical_formula_sum 'C25 H44 Cl Ir O P2'
_chemical_formula_weight 650.19
_chemical_name_common 'compound 4'
_chemical_name_systematic
; 
 ? 
;
_space_group_IT_number 14
_symmetry_cell_setting monoclinic
_symmetry_space_group_name_Hall '-P 2yn'
_symmetry_space_group_name_H-M 'P 1 21/n 1'
_atom_sites_solution_hydrogens geom
_atom_sites_solution_primary direct
_atom_sites_solution_secondary difmap
_audit_creation_method SHELXL-97
_cell_angle_alpha 90.00
_cell_angle_beta 104.04(2)
_cell_angle_gamma 90.00
_cell_formula_units_Z 4
_cell_length_a 8.344(2)
_cell_length_b 22.033(5)
_cell_length_c 15.031(3)
_cell_measurement_reflns_used 50
_cell_measurement_temperature 173(2)
_cell_measurement_theta_max 12.69
_cell_measurement_theta_min 4.95
_cell_volume 2680.8(11)
_computing_cell_refinement 'Bruker XSCANS'
_computing_data_collection 'Bruker XSCANS'
_computing_data_reduction 'Bruker SHELXTL'
_computing_molecular_graphics 'Bruker SHELXTL'
_computing_publication_material 'Bruker SHELXTL'
_computing_structure_refinement 'SHELXL-97 (Sheldrick, 1997)'
_computing_structure_solution 'SHELXS-97 (Sheldrick, 1990)'
_diffrn_ambient_temperature 173(2)
_diffrn_measured_fraction_theta_full 0.997
_diffrn_measured_fraction_theta_max 0.997
_diffrn_measurement_device_type 'Bruker P4'
_diffrn_measurement_method '\w scans'
_diffrn_radiation_monochromator graphite
_diffrn_radiation_source 'fine-focus sealed tube'
_diffrn_radiation_type MoK\a
_diffrn_radiation_wavelength 0.71073
_diffrn_reflns_av_R_equivalents 0.0273
_diffrn_reflns_av_sigmaI/netI 0.0352
_diffrn_reflns_limit_h_max 10
_diffrn_reflns_limit_h_min -1
_diffrn_reflns_limit_k_max 1
_diffrn_reflns_limit_k_min -28
_diffrn_reflns_limit_l_max 19
_diffrn_reflns_limit_l_min -19
_diffrn_reflns_number 7764
_diffrn_reflns_theta_full 27.50
_diffrn_reflns_theta_max 27.50
_diffrn_reflns_theta_min 2.32
_diffrn_standards_interval_count 98
_diffrn_standards_number 2
_exptl_absorpt_coefficient_mu 5.214
_exptl_absorpt_correction_T_max 0.5254
_exptl_absorpt_correction_T_min 0.3070
_exptl_absorpt_correction_type empirical
_exptl_absorpt_process_details psi-scan
_exptl_crystal_colour 'dark red'
_exptl_crystal_density_diffrn 1.611
_exptl_crystal_density_method 'not measured'
_exptl_crystal_description prism
_exptl_crystal_F_000 1304
_exptl_crystal_size_max 0.5
_exptl_crystal_size_mid 0.5
_exptl_crystal_size_min 0.5
_refine_diff_density_max 2.361
_refine_diff_density_min -1.685
_refine_diff_density_rms 0.135
_refine_ls_extinction_coef 0.00135(13)
_refine_ls_extinction_expression Fc^*^=kFc[1+0.001xFc^2^\l^3^/sin(2\q)]^-1/4^
_refine_ls_extinction_method SHELXL
_refine_ls_goodness_of_fit_ref 1.087
_refine_ls_hydrogen_treatment mixed
_refine_ls_matrix_type full
_refine_ls_number_parameters 284
_refine_ls_number_reflns 6141
_refine_ls_number_restraints 0
_refine_ls_restrained_S_all 1.087
_refine_ls_R_factor_all 0.0373
_refine_ls_R_factor_gt 0.0328
_refine_ls_shift/su_max 0.002
_refine_ls_shift/su_mean 0.000
_refine_ls_structure_factor_coef Fsqd
_refine_ls_weighting_details 'calc w=1/[\s^2^(Fo^2^)+(0.0390P)^2^+6.3966P] where P=(Fo^2^+2Fc^2^)/3'
_refine_ls_weighting_scheme calc
_refine_ls_wR_factor_gt 0.0805
_refine_ls_wR_factor_ref 0.0827
_reflns_number_gt 5559
_reflns_number_total 6141
_reflns_threshold_expression >2sigma(I)
_cod_data_source_file om020621w.cif
_cod_data_source_block
;hani001_
 OM020621W
;
_cod_depositor_comments
;
The following automatic conversions were performed:

'_symmetry_cell_setting' value 'Monoclinic' changed to 'monoclinic'
according to /home/saulius/struct/CIF-dictionaries/cif_core.dic
dictionary named 'cif_core.dic' version 2.4.1 from 2010-06-29.

Automatic conversion script
Id: cif_fix_values 1715 2011-07-08 13:25:40Z adriana 
;
_cod_original_sg_symbol_H-M P2(1)/n
_cod_database_code 4077123

loop_
_symmetry_equiv_pos_as_xyz
'x, y, z'
'-x+1/2, y+1/2, -z+1/2'
'-x, -y, -z'
'x-1/2, -y-1/2, z-1/2'

loop_
_atom_site_label
_atom_site_type_symbol
_atom_site_fract_x
_atom_site_fract_y
_atom_site_fract_z
_atom_site_U_iso_or_equiv
_atom_site_adp_type
_atom_site_occupancy
_atom_site_symmetry_multiplicity
_atom_site_calc_flag
_atom_site_refinement_flags
Ir1 Ir 0.608662(18) 0.816952(6) 0.754528(10) 0.01876(7) Uani 1 1 d .
Cl Cl 0.50561(17) 0.76391(5) 0.87389(9) 0.0373(3) Uani 1 1 d .
P1 P 0.75730(13) 0.73602(5) 0.71644(8) 0.0219(2) Uani 1 1 d .
P2 P 0.50306(12) 0.91003(5) 0.77133(7) 0.0188(2) Uani 1 1 d .
O O 0.8453(4) 0.95237(16) 0.4437(2) 0.0344(7) Uani 1 1 d .
C1 C 0.9203(6) 0.6918(2) 0.7995(4) 0.0322(10) Uani 1 1 d .
C2 C 1.0469(7) 0.7384(3) 0.8491(5) 0.0533(16) Uani 1 1 d .
H2A H 1.1314 0.7179 0.8962 0.080 Uiso 1 1 calc R
H2B H 0.9913 0.7691 0.8779 0.080 Uiso 1 1 calc R
H2C H 1.0993 0.7579 0.8048 0.080 Uiso 1 1 calc R
C3 C 0.8486(7) 0.6600(3) 0.8719(4) 0.0509(15) Uani 1 1 d .
H3A H 0.7796 0.6258 0.8437 0.076 Uiso 1 1 calc R
H3B H 0.7814 0.6889 0.8969 0.076 Uiso 1 1 calc R
H3C H 0.9390 0.6451 0.9215 0.076 Uiso 1 1 calc R
C4 C 1.0048(8) 0.6447(3) 0.7518(4) 0.0520(15) Uani 1 1 d .
H4A H 1.1007 0.6278 0.7959 0.078 Uiso 1 1 calc R
H4B H 1.0412 0.6640 0.7013 0.078 Uiso 1 1 calc R
H4C H 0.9268 0.6120 0.7275 0.078 Uiso 1 1 calc R
C5 C 0.5918(6) 0.6868(2) 0.6430(3) 0.0307(10) Uani 1 1 d .
C6 C 0.5203(7) 0.6429(2) 0.7007(4) 0.0425(12) Uani 1 1 d .
H6A H 0.4182 0.6253 0.6634 0.064 Uiso 1 1 calc R
H6B H 0.4962 0.6646 0.7529 0.064 Uiso 1 1 calc R
H6C H 0.6003 0.6105 0.7233 0.064 Uiso 1 1 calc R
C7 C 0.6473(7) 0.6524(3) 0.5667(4) 0.0441(13) Uani 1 1 d .
H7A H 0.7479 0.6294 0.5934 0.066 Uiso 1 1 calc R
H7B H 0.6696 0.6815 0.5219 0.066 Uiso 1 1 calc R
H7C H 0.5597 0.6245 0.5362 0.066 Uiso 1 1 calc R
C8 C 0.4531(6) 0.7323(3) 0.5994(4) 0.0415(12) Uani 1 1 d .
H8A H 0.4911 0.7585 0.5561 0.062 Uiso 1 1 calc R
H8B H 0.4257 0.7572 0.6477 0.062 Uiso 1 1 calc R
H8C H 0.3547 0.7099 0.5670 0.062 Uiso 1 1 calc R
C9 C 0.6952(5) 0.9273(2) 0.8618(3) 0.0305(10) Uani 1 1 d .
C10 C 0.7821(5) 0.8668(2) 0.8472(3) 0.0278(9) Uani 1 1 d .
H10A H 0.8185 0.8445 0.9058 0.033 Uiso 1 1 calc R
H10B H 0.8798 0.8750 0.8226 0.033 Uiso 1 1 calc R
C11 C 0.7904(7) 0.9825(3) 0.8426(5) 0.0529(16) Uani 1 1 d .
H11A H 0.7262 1.0193 0.8462 0.079 Uiso 1 1 calc R
H11B H 0.8101 0.9791 0.7811 0.079 Uiso 1 1 calc R
H11C H 0.8965 0.9847 0.8881 0.079 Uiso 1 1 calc R
C12 C 0.6724(7) 0.9299(3) 0.9587(4) 0.0507(15) Uani 1 1 d .
H12A H 0.7794 0.9371 1.0017 0.076 Uiso 1 1 calc R
H12B H 0.6268 0.8912 0.9736 0.076 Uiso 1 1 calc R
H12C H 0.5962 0.9629 0.9635 0.076 Uiso 1 1 calc R
C13 C 0.3018(5) 0.93391(19) 0.7936(3) 0.0234(8) Uani 1 1 d .
C14 C 0.2739(6) 0.9042(2) 0.8809(3) 0.0372(11) Uani 1 1 d .
H14A H 0.1591 0.9105 0.8840 0.056 Uiso 1 1 calc R
H14B H 0.3483 0.9226 0.9347 0.056 Uiso 1 1 calc R
H14C H 0.2965 0.8606 0.8798 0.056 Uiso 1 1 calc R
C15 C 0.2936(6) 1.0036(2) 0.8006(4) 0.0348(10) Uani 1 1 d .
H15A H 0.3099 1.0220 0.7441 0.052 Uiso 1 1 calc R
H15B H 0.3803 1.0177 0.8528 0.052 Uiso 1 1 calc R
H15C H 0.1853 1.0155 0.8094 0.052 Uiso 1 1 calc R
C16 C 0.1675(5) 0.9108(3) 0.7124(3) 0.0359(11) Uani 1 1 d .
H16A H 0.1807 0.8670 0.7054 0.054 Uiso 1 1 calc R
H16B H 0.1772 0.9316 0.6563 0.054 Uiso 1 1 calc R
H16C H 0.0586 0.9191 0.7234 0.054 Uiso 1 1 calc R
C17 C 0.5162(5) 0.9526(2) 0.6684(3) 0.0275(9) Uani 1 1 d .
H17A H 0.4057 0.9554 0.6256 0.033 Uiso 1 1 calc R
H17B H 0.5569 0.9942 0.6854 0.033 Uiso 1 1 calc R
C18 C 0.6353(5) 0.91899(19) 0.6231(3) 0.0239(8) Uani 1 1 d .
C19 C 0.6847(5) 0.85961(18) 0.6513(3) 0.0207(8) Uani 1 1 d .
C20 C 0.7959(5) 0.83187(18) 0.6062(3) 0.0219(8) Uani 1 1 d .
C21 C 0.8670(6) 0.7701(2) 0.6367(3) 0.0319(10) Uani 1 1 d .
H21A H 0.9858 0.7741 0.6672 0.038 Uiso 1 1 calc R
H21B H 0.8566 0.7435 0.5826 0.038 Uiso 1 1 calc R
C22 C 0.6917(5) 0.9490(2) 0.5549(3) 0.0254(8) Uani 1 1 d .
H22 H 0.6575 0.9894 0.5386 0.030 Uiso 1 1 calc R
C23 C 0.7979(5) 0.9196(2) 0.5108(3) 0.0239(8) Uani 1 1 d .
C24 C 0.8481(5) 0.8609(2) 0.5352(3) 0.0258(9) Uani 1 1 d .
H24 H 0.9179 0.8402 0.5039 0.031 Uiso 1 1 calc R
C40 C 0.9806(6) 0.9292(2) 0.4127(4) 0.0379(11) Uani 1 1 d .
H40A H 1.0741 0.9221 0.4654 0.057 Uiso 1 1 calc R
H40B H 1.0127 0.9586 0.3712 0.057 Uiso 1 1 calc R
H40C H 0.9487 0.8909 0.3800 0.057 Uiso 1 1 calc R

loop_
_atom_site_aniso_label
_atom_site_aniso_U_11
_atom_site_aniso_U_22
_atom_site_aniso_U_33
_atom_site_aniso_U_23
_atom_site_aniso_U_13
_atom_site_aniso_U_12
Ir1 0.01909(9) 0.01607(9) 0.02350(10) 0.00082(5) 0.00978(6) -0.00084(6)
Cl 0.0503(7) 0.0266(5) 0.0450(7) 0.0091(5) 0.0309(6) 0.0017(5)
P1 0.0241(5) 0.0149(5) 0.0285(5) -0.0008(4) 0.0098(4) 0.0006(4)
P2 0.0171(5) 0.0176(5) 0.0241(5) 0.0013(4) 0.0096(4) 0.0014(4)
O 0.0344(17) 0.0419(19) 0.0341(17) 0.0111(15) 0.0224(14) 0.0064(15)
C1 0.032(2) 0.023(2) 0.041(3) -0.0013(18) 0.007(2) 0.0060(18)
C2 0.038(3) 0.040(3) 0.069(4) -0.006(3) -0.012(3) 0.004(2)
C3 0.043(3) 0.059(4) 0.047(3) 0.025(3) 0.004(3) 0.009(3)
C4 0.054(3) 0.040(3) 0.061(4) -0.010(3) 0.010(3) 0.019(3)
C5 0.038(3) 0.025(2) 0.028(2) -0.0031(17) 0.0050(19) -0.0060(19)
C6 0.049(3) 0.030(3) 0.049(3) -0.004(2) 0.013(2) -0.017(2)
C7 0.051(3) 0.040(3) 0.038(3) -0.010(2) 0.006(2) 0.001(3)
C8 0.035(3) 0.040(3) 0.044(3) -0.001(2) -0.001(2) -0.001(2)
C9 0.020(2) 0.027(2) 0.042(3) -0.0057(19) 0.0039(18) 0.0010(17)
C10 0.0165(18) 0.028(2) 0.038(2) -0.0033(18) 0.0055(17) 0.0026(17)
C11 0.027(3) 0.030(3) 0.095(5) -0.008(3) 0.004(3) -0.004(2)
C12 0.040(3) 0.067(4) 0.038(3) -0.022(3) -0.002(2) 0.018(3)
C13 0.0180(18) 0.026(2) 0.029(2) 0.0020(16) 0.0117(16) 0.0020(16)
C14 0.035(3) 0.044(3) 0.040(3) 0.010(2) 0.023(2) 0.004(2)
C15 0.037(3) 0.030(2) 0.043(3) 0.002(2) 0.021(2) 0.009(2)
C16 0.019(2) 0.047(3) 0.041(3) -0.003(2) 0.0053(18) -0.005(2)
C17 0.027(2) 0.027(2) 0.033(2) 0.0078(18) 0.0172(18) 0.0073(18)
C18 0.024(2) 0.024(2) 0.028(2) -0.0003(16) 0.0124(16) -0.0006(16)
C19 0.0207(18) 0.0194(18) 0.0247(19) -0.0006(15) 0.0107(15) -0.0003(15)
C20 0.0224(19) 0.0175(18) 0.028(2) -0.0014(15) 0.0101(16) -0.0017(15)
C21 0.037(2) 0.022(2) 0.044(3) 0.0001(19) 0.024(2) 0.0040(19)
C22 0.024(2) 0.024(2) 0.030(2) 0.0067(17) 0.0111(16) 0.0014(17)
C23 0.0219(19) 0.030(2) 0.0219(19) 0.0037(16) 0.0097(15) -0.0028(16)
C24 0.026(2) 0.029(2) 0.027(2) -0.0044(17) 0.0158(17) -0.0041(17)
C40 0.038(3) 0.047(3) 0.038(3) 0.010(2) 0.027(2) 0.008(2)

loop_
_atom_type_symbol
_atom_type_description
_atom_type_scat_dispersion_real
_atom_type_scat_dispersion_imag
_atom_type_scat_source
C C 0.0033 0.0016 'International Tables Vol C Tables 4.2.6.8 and 6.1.1.4'
H H 0.0000 0.0000 'International Tables Vol C Tables 4.2.6.8 and 6.1.1.4'
O O 0.0106 0.0060 'International Tables Vol C Tables 4.2.6.8 and 6.1.1.4'
P P 0.1023 0.0942 'International Tables Vol C Tables 4.2.6.8 and 6.1.1.4'
Cl Cl 0.1484 0.1585 'International Tables Vol C Tables 4.2.6.8 and 6.1.1.4'
Ir Ir -1.4442 7.9887 'International Tables Vol C Tables 4.2.6.8 and 6.1.1.4'

loop_
_geom_angle_atom_site_label_1
_geom_angle_atom_site_label_2
_geom_angle_atom_site_label_3
_geom_angle
C19 Ir1 C10 88.37(18)
C19 Ir1 P2 82.49(11)
C10 Ir1 P2 70.85(12)
C19 Ir1 P1 83.29(11)
C10 Ir1 P1 104.23(12)
P2 Ir1 P1 165.06(4)
C19 Ir1 Cl 177.38(12)
C10 Ir1 Cl 94.16(14)
P2 Ir1 Cl 97.70(4)
P1 Ir1 Cl 96.72(4)
C21 P1 C1 104.5(2)
C21 P1 C5 105.3(2)
C1 P1 C5 113.5(2)
C21 P1 Ir1 103.14(14)
C1 P1 Ir1 125.29(16)
C5 P1 Ir1 103.12(16)
C17 P2 C13 104.31(19)
C17 P2 C9 107.0(2)
C13 P2 C9 117.5(2)
C17 P2 Ir1 105.30(14)
C13 P2 Ir1 131.70(14)
C9 P2 Ir1 88.71(15)
C23 O C40 116.5(4)
C4 C1 C2 110.0(5)
C4 C1 C3 109.1(5)
C2 C1 C3 107.7(5)
C4 C1 P1 112.5(4)
C2 C1 P1 106.2(3)
C3 C1 P1 111.4(4)
C6 C5 C7 110.2(4)
C6 C5 C8 107.3(5)
C7 C5 C8 109.4(4)
C6 C5 P1 111.5(3)
C7 C5 P1 114.2(4)
C8 C5 P1 103.9(3)
C12 C9 C11 110.3(5)
C12 C9 C10 109.8(4)
C11 C9 C10 112.0(4)
C12 C9 P2 114.9(4)
C11 C9 P2 114.9(4)
C10 C9 P2 94.0(3)
C9 C10 Ir1 106.0(3)
C16 C13 C14 107.9(4)
C16 C13 C15 110.5(4)
C14 C13 C15 110.3(4)
C16 C13 P2 106.3(3)
C14 C13 P2 111.3(3)
C15 C13 P2 110.5(3)
C18 C17 P2 107.9(3)
C22 C18 C19 122.4(4)
C22 C18 C17 118.1(4)
C19 C18 C17 119.5(4)
C18 C19 C20 115.9(4)
C18 C19 Ir1 122.3(3)
C20 C19 Ir1 121.7(3)
C24 C20 C19 122.0(4)
C24 C20 C21 118.1(4)
C19 C20 C21 120.0(4)
C20 C21 P1 110.2(3)
C23 C22 C18 119.9(4)
O C23 C24 124.3(4)
O C23 C22 115.9(4)
C24 C23 C22 119.8(4)
C23 C24 C20 120.0(4)

loop_
_geom_bond_atom_site_label_1
_geom_bond_atom_site_label_2
_geom_bond_distance
Ir1 C19 2.042(4)
Ir1 C10 2.064(4)
Ir1 P2 2.2702(11)
Ir1 P1 2.3217(11)
Ir1 Cl 2.4643(11)
P1 C21 1.836(5)
P1 C1 1.880(5)
P1 C5 1.888(5)
P2 C17 1.834(4)
P2 C13 1.866(4)
P2 C9 1.872(5)
O C23 1.374(5)
O C40 1.417(5)
C1 C4 1.529(7)
C1 C2 1.530(7)
C1 C3 1.533(8)
C5 C6 1.515(7)
C5 C7 1.537(7)
C5 C8 1.552(7)
C9 C12 1.515(7)
C9 C11 1.518(7)
C9 C10 1.559(6)
C13 C16 1.530(6)
C13 C14 1.534(6)
C13 C15 1.542(6)
C17 C18 1.526(6)
C18 C22 1.394(6)
C18 C19 1.406(6)
C19 C20 1.414(5)
C20 C24 1.401(6)
C20 C21 1.510(6)
C22 C23 1.388(6)
C23 C24 1.382(6)

loop_
_geom_torsion_atom_site_label_1
_geom_torsion_atom_site_label_2
_geom_torsion_atom_site_label_3
_geom_torsion_atom_site_label_4
_geom_torsion
C19 Ir1 P1 C21 9.6(2)
C10 Ir1 P1 C21 -77.0(2)
P2 Ir1 P1 C21 -8.2(2)
Cl Ir1 P1 C21 -173.05(18)
C19 Ir1 P1 C1 128.3(2)
C10 Ir1 P1 C1 41.7(2)
P2 Ir1 P1 C1 110.5(2)
Cl Ir1 P1 C1 -54.3(2)
C19 Ir1 P1 C5 -99.83(19)
C10 Ir1 P1 C5 173.6(2)
P2 Ir1 P1 C5 -117.7(2)
Cl Ir1 P1 C5 77.54(16)
C19 Ir1 P2 C17 12.3(2)
C10 Ir1 P2 C17 103.2(2)
P1 Ir1 P2 C17 30.2(2)
Cl Ir1 P2 C17 -165.07(17)
C19 Ir1 P2 C13 138.2(2)
C10 Ir1 P2 C13 -130.9(2)
P1 Ir1 P2 C13 156.1(2)
Cl Ir1 P2 C13 -39.12(19)
C19 Ir1 P2 C9 -95.0(2)
C10 Ir1 P2 C9 -4.1(2)
P1 Ir1 P2 C9 -77.1(2)
Cl Ir1 P2 C9 87.64(16)
C21 P1 C1 C4 -57.3(4)
C5 P1 C1 C4 56.9(5)
Ir1 P1 C1 C4 -175.4(3)
C21 P1 C1 C2 63.0(4)
C5 P1 C1 C2 177.2(4)
Ir1 P1 C1 C2 -55.1(4)
C21 P1 C1 C3 180.0(4)
C5 P1 C1 C3 -65.8(4)
Ir1 P1 C1 C3 61.9(4)
C21 P1 C5 C6 164.9(4)
C1 P1 C5 C6 51.1(4)
Ir1 P1 C5 C6 -87.3(4)
C21 P1 C5 C7 39.2(4)
C1 P1 C5 C7 -74.5(4)
Ir1 P1 C5 C7 147.0(3)
C21 P1 C5 C8 -79.9(4)
C1 P1 C5 C8 166.4(3)
Ir1 P1 C5 C8 27.9(3)
C17 P2 C9 C12 145.6(4)
C13 P2 C9 C12 28.8(5)
Ir1 P2 C9 C12 -108.8(4)
C17 P2 C9 C11 16.1(4)
C13 P2 C9 C11 -100.7(4)
Ir1 P2 C9 C11 121.7(4)
C17 P2 C9 C10 -100.5(3)
C13 P2 C9 C10 142.8(3)
Ir1 P2 C9 C10 5.2(3)
C12 C9 C10 Ir1 112.4(4)
C11 C9 C10 Ir1 -124.8(4)
P2 C9 C10 Ir1 -5.9(3)
C19 Ir1 C10 C9 87.8(3)
P2 Ir1 C10 C9 5.1(3)
P1 Ir1 C10 C9 170.4(3)
Cl Ir1 C10 C9 -91.6(3)
C17 P2 C13 C16 65.2(4)
C9 P2 C13 C16 -176.5(3)
Ir1 P2 C13 C16 -61.1(4)
C17 P2 C13 C14 -177.6(3)
C9 P2 C13 C14 -59.3(4)
Ir1 P2 C13 C14 56.1(4)
C17 P2 C13 C15 -54.6(4)
C9 P2 C13 C15 63.6(4)
Ir1 P2 C13 C15 179.0(2)
C13 P2 C17 C18 -157.6(3)
C9 P2 C17 C18 77.2(3)
Ir1 P2 C17 C18 -16.2(3)
P2 C17 C18 C22 -166.9(3)
P2 C17 C18 C19 12.9(5)
C22 C18 C19 C20 0.1(6)
C17 C18 C19 C20 -179.6(4)
C22 C18 C19 Ir1 177.6(3)
C17 C18 C19 Ir1 -2.0(6)
C10 Ir1 C19 C18 -78.4(4)
P2 Ir1 C19 C18 -7.5(3)
P1 Ir1 C19 C18 177.1(4)
Cl Ir1 C19 C18 87(3)
C10 Ir1 C19 C20 99.0(4)
P2 Ir1 C19 C20 169.9(3)
P1 Ir1 C19 C20 -5.5(3)
Cl Ir1 C19 C20 -96(3)
C18 C19 C20 C24 -2.6(6)
Ir1 C19 C20 C24 179.8(3)
C18 C19 C20 C21 175.1(4)
Ir1 C19 C20 C21 -2.4(6)
C24 C20 C21 P1 -170.9(3)
C19 C20 C21 P1 11.3(5)
C1 P1 C21 C20 -145.5(3)
C5 P1 C21 C20 94.6(4)
Ir1 P1 C21 C20 -13.2(4)
C19 C18 C22 C23 1.4(7)
C17 C18 C22 C23 -178.9(4)
C40 O C23 C24 -14.3(6)
C40 O C23 C22 166.1(4)
C18 C22 C23 O 179.1(4)
C18 C22 C23 C24 -0.4(7)
O C23 C24 C20 178.4(4)
C22 C23 C24 C20 -2.0(6)
C19 C20 C24 C23 3.6(7)
C21 C20 C24 C23 -174.2(4)
